data_7124155
loop_
_publ_author_name
'Li, Jian'
'wang, zheng-bing'
'xu, yue'
'lu, xue-chen'
'zhu, shang-rong'
'Liu, Li'

_publ_section_title
;
 Catalyst-Free Cyclization of Anthranils and Cyclic Amines: One-step
 Synthesis of Rutaecarpine
;
_journal_name_full 'Chemical Communications'
_journal_paper_doi 10.1039/C9CC06160F
_journal_year 2019
_chemical_formula_sum 'C24 H20 Br Cl N2 O2'
_chemical_formula_weight 483.78
_space_group_crystal_system monoclinic
_space_group_IT_number 14
_space_group_name_Hall '-P 2yn'
_space_group_name_H-M_alt 'P 1 21/n 1'
_symmetry_space_group_name_Hall '-P 2yn'
_symmetry_space_group_name_H-M 'P 1 21/n 1'
_atom_sites_solution_hydrogens geom
_audit_creation_method SHELXL-2018/3
_audit_update_record
;
2019-07-26 deposited with the CCDC.    2019-09-13 downloaded from the CCDC.
;
_cell_angle_alpha 90
_cell_angle_beta 105.480(2)
_cell_angle_gamma 90
_cell_formula_units_Z 4
_cell_length_a 11.4651(6)
_cell_length_b 10.5710(5)
_cell_length_c 17.7266(9)
_cell_measurement_reflns_used 9896
_cell_measurement_temperature 210(2)
_cell_measurement_theta_max 54.01
_cell_measurement_theta_min 3.48
_cell_volume 2070.48(18)
_computing_structure_refinement 'SHELXL-2018/3 (Sheldrick, 2018)'
_computing_structure_solution 'SHELXT 2014/5 (Sheldrick, 2014)'
_diffrn_ambient_temperature 210(2)
_diffrn_measured_fraction_theta_full 0.995
_diffrn_measured_fraction_theta_max 0.992
_diffrn_measurement_device_type 'Bruker APEX-II CCD'
_diffrn_measurement_method '\f and \w scans'
_diffrn_radiation_type GaK\a
_diffrn_radiation_wavelength 1.34139
_diffrn_reflns_av_R_equivalents 0.0475
_diffrn_reflns_av_unetI/netI 0.0338
_diffrn_reflns_Laue_measured_fraction_full 0.995
_diffrn_reflns_Laue_measured_fraction_max 0.992
_diffrn_reflns_limit_h_max 13
_diffrn_reflns_limit_h_min -13
_diffrn_reflns_limit_k_max 12
_diffrn_reflns_limit_k_min -12
_diffrn_reflns_limit_l_max 21
_diffrn_reflns_limit_l_min -20
_diffrn_reflns_number 16566
_diffrn_reflns_point_group_measured_fraction_full 0.995
_diffrn_reflns_point_group_measured_fraction_max 0.992
_diffrn_reflns_theta_full 53.594
_diffrn_reflns_theta_max 54.028
_diffrn_reflns_theta_min 3.605
_exptl_absorpt_coefficient_mu 2.703
_exptl_absorpt_correction_T_max 0.9763
_exptl_absorpt_correction_T_min 0.9682
_exptl_absorpt_correction_type multi-scan
_exptl_absorpt_process_details sadabs
_exptl_crystal_colour yellow
_exptl_crystal_density_diffrn 1.552
_exptl_crystal_description block
_exptl_crystal_F_000 984
_exptl_crystal_size_max 0.180
_exptl_crystal_size_mid 0.150
_exptl_crystal_size_min 0.110
_refine_diff_density_max 1.152
_refine_diff_density_min -0.610
_refine_diff_density_rms 0.067
_refine_ls_extinction_method none
_refine_ls_goodness_of_fit_ref 1.058
_refine_ls_hydrogen_treatment constr
_refine_ls_matrix_type full
_refine_ls_number_parameters 273
_refine_ls_number_reflns 3782
_refine_ls_number_restraints 0
_refine_ls_restrained_S_all 1.058
_refine_ls_R_factor_all 0.0445
_refine_ls_R_factor_gt 0.0432
_refine_ls_shift/su_max 0.001
_refine_ls_shift/su_mean 0.000
_refine_ls_structure_factor_coef Fsqd
_refine_ls_weighting_details 'w=1/[\s^2^(Fo^2^)+(0.0600P)^2^+2.6738P] where P=(Fo^2^+2Fc^2^)/3'
_refine_ls_weighting_scheme calc
_refine_ls_wR_factor_gt 0.1196
_refine_ls_wR_factor_ref 0.1207
_reflns_Friedel_coverage 0.000
_reflns_number_gt 3644
_reflns_number_total 3782
_reflns_threshold_expression 'I > 2\s(I)'
_cod_data_source_file c9cc06160f2.cif
_cod_data_source_block 201900723ZH_LIULI_SBS_0m_a
_cod_database_code 7124155
_shelx_shelxl_version_number 2018/3
_shelx_space_group_comment
;
The symmetry employed for this shelxl refinement is uniquely defined
by the following loop, which should always be used as a source of
symmetry information in preference to the above space-group names.
They are only intended as comments.
;
_shelx_estimated_absorpt_t_min 0.642
_shelx_estimated_absorpt_t_max 0.755

loop_
_space_group_symop_operation_xyz
'x, y, z'
'-x+1/2, y+1/2, -z+1/2'
'-x, -y, -z'
'x-1/2, -y-1/2, z-1/2'

loop_
_atom_site_label
_atom_site_type_symbol
_atom_site_fract_x
_atom_site_fract_y
_atom_site_fract_z
_atom_site_U_iso_or_equiv
_atom_site_adp_type
_atom_site_occupancy
_atom_site_site_symmetry_order
_atom_site_calc_flag
_atom_site_refinement_flags_posn
_atom_site_refinement_flags_adp
Br1 Br 0.12812(3) -0.16913(3) 0.57674(2) 0.04994(16) Uani 1 1 d . .
C1 C 0.8428(3) 0.5404(3) 0.4794(2) 0.0495(8) Uani 1 1 d . .
H1A H 0.840575 0.469864 0.513961 0.074 Uiso 1 1 calc R U
H1B H 0.909716 0.595779 0.503778 0.074 Uiso 1 1 calc R U
H1C H 0.853369 0.508917 0.430270 0.074 Uiso 1 1 calc R U
C2 C 0.4311(3) 0.8150(3) 0.4354(2) 0.0518(9) Uani 1 1 d . .
H2A H 0.391059 0.813056 0.379849 0.078 Uiso 1 1 calc R U
H2B H 0.453806 0.901280 0.451403 0.078 Uiso 1 1 calc R U
H2C H 0.376531 0.783059 0.464420 0.078 Uiso 1 1 calc R U
C3 C 0.6284(3) 0.5468(3) 0.43112(16) 0.0323(6) Uani 1 1 d . .
C4 C 0.6217(3) 0.4247(3) 0.40236(17) 0.0359(6) Uani 1 1 d . .
H4 H 0.693351 0.380094 0.404212 0.043 Uiso 1 1 calc R U
C5 C 0.5100(3) 0.3670(3) 0.37060(16) 0.0328(6) Uani 1 1 d . .
C6 C 0.5003(3) 0.2376(3) 0.3338(2) 0.0504(8) Uani 1 1 d . .
H6A H 0.498446 0.246224 0.278429 0.060 Uiso 1 1 calc R U
H6B H 0.571992 0.187923 0.359542 0.060 Uiso 1 1 calc R U
C7 C 0.3930(3) 0.1710(3) 0.3399(3) 0.0524(9) Uani 1 1 d . .
H7A H 0.405912 0.140780 0.393742 0.063 Uiso 1 1 calc R U
H7B H 0.381393 0.096721 0.305598 0.063 Uiso 1 1 calc R U
C8 C 0.2844(2) 0.3734(2) 0.33898(14) 0.0271(5) Uani 1 1 d . .
C9 C 0.4042(2) 0.4321(2) 0.36905(14) 0.0268(5) Uani 1 1 d . .
C10 C 0.4110(2) 0.5579(2) 0.39615(15) 0.0281(5) Uani 1 1 d . .
H10 H 0.339460 0.602794 0.394151 0.034 Uiso 1 1 calc R U
C11 C 0.5211(2) 0.6156(2) 0.42545(15) 0.0289(5) Uani 1 1 d . .
C12 C 0.2062(3) 0.1275(3) 0.44689(16) 0.0345(6) Uani 1 1 d . .
H12 H 0.240773 0.208335 0.457505 0.041 Uiso 1 1 calc R U
C13 C 0.1971(3) 0.0508(3) 0.50828(17) 0.0393(7) Uani 1 1 d . .
H13 H 0.225721 0.078819 0.560293 0.047 Uiso 1 1 calc R U
C14 C 0.1454(2) -0.0676(3) 0.49196(17) 0.0341(6) Uani 1 1 d . .
C15 C 0.1042(3) -0.1103(3) 0.41653(18) 0.0412(7) Uani 1 1 d . .
H15 H 0.068812 -0.190909 0.406296 0.049 Uiso 1 1 calc R U
C16 C 0.1153(3) -0.0330(3) 0.35521(17) 0.0387(7) Uani 1 1 d . .
H16 H 0.088951 -0.062456 0.303401 0.046 Uiso 1 1 calc R U
C17 C 0.1650(2) 0.0871(2) 0.36994(15) 0.0273(5) Uani 1 1 d . .
C18 C 0.1691(3) 0.1743(2) 0.30209(16) 0.0293(6) Uani 1 1 d . .
H18 H 0.165753 0.120955 0.255657 0.035 Uiso 1 1 calc R U
C19 C 0.0603(2) 0.2619(2) 0.28232(14) 0.0285(5) Uani 1 1 d . .
C20 C 0.0768(2) 0.3902(3) 0.30106(15) 0.0303(5) Uani 1 1 d . .
C21 C -0.0245(3) 0.4687(3) 0.28742(18) 0.0384(6) Uani 1 1 d . .
H21 H -0.014346 0.554645 0.301148 0.046 Uiso 1 1 calc R U
C22 C -0.1392(3) 0.4228(3) 0.25425(18) 0.0395(7) Uani 1 1 d . .
H22 H -0.206839 0.476623 0.244840 0.047 Uiso 1 1 calc R U
C23 C -0.1528(3) 0.2962(3) 0.23515(16) 0.0343(6) Uani 1 1 d . .
C24 C -0.0545(3) 0.2148(3) 0.24876(16) 0.0334(6) Uani 1 1 d . .
H24 H -0.065606 0.128754 0.235368 0.040 Uiso 1 1 calc R U
Cl1 Cl -0.29776(7) 0.23787(8) 0.19381(5) 0.0503(2) Uani 1 1 d . .
N1 N 0.2813(2) 0.2484(2) 0.31882(13) 0.0308(5) Uani 1 1 d . .
N2 N 0.1900(2) 0.4450(2) 0.33201(14) 0.0332(5) Uani 1 1 d . .
O1 O 0.73196(18) 0.6093(2) 0.46498(13) 0.0419(5) Uani 1 1 d . .
O2 O 0.53664(18) 0.73799(18) 0.45107(13) 0.0387(5) Uani 1 1 d . .

loop_
_atom_site_aniso_label
_atom_site_aniso_U_11
_atom_site_aniso_U_22
_atom_site_aniso_U_33
_atom_site_aniso_U_23
_atom_site_aniso_U_13
_atom_site_aniso_U_12
Br1 0.0501(2) 0.0507(2) 0.0539(2) 0.02470(16) 0.02249(17) 0.01547(15)
C1 0.0310(15) 0.054(2) 0.059(2) -0.0113(16) 0.0049(14) 0.0032(14)
C2 0.053(2) 0.0283(15) 0.068(2) -0.0134(15) 0.0055(17) 0.0100(14)
C3 0.0337(14) 0.0313(14) 0.0319(13) -0.0017(11) 0.0085(11) -0.0003(11)
C4 0.0311(14) 0.0335(15) 0.0423(15) -0.0034(12) 0.0083(12) 0.0073(11)
C5 0.0353(14) 0.0261(13) 0.0364(14) -0.0025(11) 0.0088(11) 0.0044(11)
C6 0.0396(17) 0.0336(16) 0.075(2) -0.0163(16) 0.0104(16) 0.0071(13)
C7 0.0458(19) 0.0288(15) 0.085(3) -0.0113(15) 0.0219(18) 0.0050(13)
C8 0.0338(13) 0.0242(12) 0.0247(12) 0.0017(10) 0.0103(10) 0.0017(10)
C9 0.0313(13) 0.0243(12) 0.0256(12) -0.0003(10) 0.0090(10) 0.0016(10)
C10 0.0324(13) 0.0240(12) 0.0287(12) -0.0001(10) 0.0094(11) 0.0051(10)
C11 0.0352(14) 0.0236(12) 0.0288(12) -0.0017(10) 0.0100(11) 0.0017(11)
C12 0.0413(15) 0.0266(13) 0.0336(14) -0.0042(11) 0.0063(12) -0.0027(11)
C13 0.0489(17) 0.0355(15) 0.0319(14) -0.0012(12) 0.0079(13) 0.0041(13)
C14 0.0300(13) 0.0336(14) 0.0395(15) 0.0107(12) 0.0108(11) 0.0099(11)
C15 0.0468(17) 0.0280(14) 0.0472(17) 0.0037(12) 0.0098(14) -0.0057(12)
C16 0.0508(17) 0.0271(14) 0.0349(14) -0.0037(11) 0.0055(13) -0.0063(12)
C17 0.0273(12) 0.0229(12) 0.0316(13) -0.0007(10) 0.0077(10) 0.0009(10)
C18 0.0342(14) 0.0236(13) 0.0292(13) -0.0044(10) 0.0070(11) -0.0019(10)
C19 0.0339(13) 0.0285(13) 0.0234(12) 0.0030(10) 0.0083(10) -0.0003(11)
C20 0.0338(14) 0.0259(13) 0.0299(13) 0.0031(10) 0.0063(11) 0.0003(11)
C21 0.0356(15) 0.0287(14) 0.0495(17) 0.0032(12) 0.0089(13) 0.0016(12)
C22 0.0323(14) 0.0366(16) 0.0480(17) 0.0092(13) 0.0078(13) 0.0028(12)
C23 0.0325(14) 0.0390(15) 0.0305(13) 0.0054(11) 0.0069(11) -0.0053(12)
C24 0.0383(15) 0.0316(14) 0.0300(13) 0.0003(11) 0.0089(11) -0.0048(12)
Cl1 0.0335(4) 0.0520(5) 0.0605(5) 0.0026(4) 0.0043(3) -0.0097(3)
N1 0.0332(12) 0.0233(11) 0.0385(12) -0.0034(9) 0.0141(10) 0.0000(9)
N2 0.0311(12) 0.0243(11) 0.0418(13) -0.0019(9) 0.0056(10) 0.0026(9)
O1 0.0294(10) 0.0398(11) 0.0547(13) -0.0124(10) 0.0080(9) -0.0022(9)
O2 0.0376(11) 0.0265(10) 0.0494(12) -0.0096(8) 0.0072(9) -0.0006(8)

loop_
_atom_type_symbol
_atom_type_description
_atom_type_scat_dispersion_real
_atom_type_scat_dispersion_imag
_atom_type_scat_source
C C 0.0137 0.0067 'International Tables Vol C Tables 4.2.6.8 and 6.1.1.4'
H H 0.0000 0.0000 'International Tables Vol C Tables 4.2.6.8 and 6.1.1.4'
Cl Cl 0.3281 0.5435 'International Tables Vol C Tables 4.2.6.8 and 6.1.1.4'
N N 0.0241 0.0134 'International Tables Vol C Tables 4.2.6.8 and 6.1.1.4'
O O 0.0389 0.0241 'International Tables Vol C Tables 4.2.6.8 and 6.1.1.4'
Br Br -0.9338 1.0006 'International Tables Vol C Tables 4.2.6.8 and 6.1.1.4'

loop_
_geom_angle_atom_site_label_1
_geom_angle_atom_site_label_2
_geom_angle_atom_site_label_3
_geom_angle
O1 C1 H1A 109.5
O1 C1 H1B 109.5
H1A C1 H1B 109.5
O1 C1 H1C 109.5
H1A C1 H1C 109.5
H1B C1 H1C 109.5
O2 C2 H2A 109.5
O2 C2 H2B 109.5
H2A C2 H2B 109.5
O2 C2 H2C 109.5
H2A C2 H2C 109.5
H2B C2 H2C 109.5
O1 C3 C4 125.2(3)
O1 C3 C11 115.3(2)
C4 C3 C11 119.6(3)
C3 C4 C5 120.8(3)
C3 C4 H4 119.6
C5 C4 H4 119.6
C9 C5 C4 119.6(3)
C9 C5 C6 118.6(3)
C4 C5 C6 121.7(3)
C7 C6 C5 112.1(3)
C7 C6 H6A 109.2
C5 C6 H6A 109.2
C7 C6 H6B 109.2
C5 C6 H6B 109.2
H6A C6 H6B 107.9
C6 C7 N1 114.1(3)
C6 C7 H7A 108.7
N1 C7 H7A 108.7
C6 C7 H7B 108.7
N1 C7 H7B 108.7
H7A C7 H7B 107.6
N2 C8 N1 125.2(2)
N2 C8 C9 117.5(2)
N1 C8 C9 117.3(2)
C5 C9 C10 119.5(2)
C5 C9 C8 121.6(2)
C10 C9 C8 118.8(2)
C11 C10 C9 120.6(2)
C11 C10 H10 119.7
C9 C10 H10 119.7
O2 C11 C10 124.8(2)
O2 C11 C3 115.5(2)
C10 C11 C3 119.7(2)
C13 C12 C17 121.1(3)
C13 C12 H12 119.4
C17 C12 H12 119.4
C14 C13 C12 118.9(3)
C14 C13 H13 120.5
C12 C13 H13 120.5
C15 C14 C13 121.3(3)
C15 C14 Br1 120.2(2)
C13 C14 Br1 118.4(2)
C14 C15 C16 119.2(3)
C14 C15 H15 120.4
C16 C15 H15 120.4
C17 C16 C15 120.6(3)
C17 C16 H16 119.7
C15 C16 H16 119.7
C12 C17 C16 118.8(3)
C12 C17 C18 121.1(2)
C16 C17 C18 120.1(2)
N1 C18 C19 110.0(2)
N1 C18 C17 111.9(2)
C19 C18 C17 110.8(2)
N1 C18 H18 108.0
C19 C18 H18 108.0
C17 C18 H18 108.0
C24 C19 C20 120.3(3)
C24 C19 C18 120.5(2)
C20 C19 C18 119.1(2)
N2 C20 C21 117.8(2)
N2 C20 C19 123.4(2)
C21 C20 C19 118.8(3)
C22 C21 C20 121.4(3)
C22 C21 H21 119.3
C20 C21 H21 119.3
C21 C22 C23 118.6(3)
C21 C22 H22 120.7
C23 C22 H22 120.7
C22 C23 C24 121.7(3)
C22 C23 Cl1 118.7(2)
C24 C23 Cl1 119.6(2)
C19 C24 C23 119.1(3)
C19 C24 H24 120.4
C23 C24 H24 120.4
C8 N1 C18 121.9(2)
C8 N1 C7 120.5(2)
C18 N1 C7 114.1(2)
C8 N2 C20 117.4(2)
C3 O1 C1 117.7(2)
C11 O2 C2 116.6(2)

loop_
_geom_bond_atom_site_label_1
_geom_bond_atom_site_label_2
_geom_bond_distance
Br1 C14 1.900(3)
C1 O1 1.427(4)
C1 H1A 0.9700
C1 H1B 0.9700
C1 H1C 0.9700
C2 O2 1.423(4)
C2 H2A 0.9700
C2 H2B 0.9700
C2 H2C 0.9700
C3 O1 1.350(3)
C3 C4 1.382(4)
C3 C11 1.410(4)
C4 C5 1.395(4)
C4 H4 0.9400
C5 C9 1.388(4)
C5 C6 1.507(4)
C6 C7 1.446(5)
C6 H6A 0.9800
C6 H6B 0.9800
C7 N1 1.481(4)
C7 H7A 0.9800
C7 H7B 0.9800
C8 N2 1.299(3)
C8 N1 1.367(3)
C8 C9 1.472(4)
C9 C10 1.410(4)
C10 C11 1.373(4)
C10 H10 0.9400
C11 O2 1.367(3)
C12 C13 1.383(4)
C12 C17 1.386(4)
C12 H12 0.9400
C13 C14 1.382(4)
C13 H13 0.9400
C14 C15 1.370(4)
C15 C16 1.393(4)
C15 H15 0.9400
C16 C17 1.388(4)
C16 H16 0.9400
C17 C18 1.526(4)
C18 N1 1.468(3)
C18 C19 1.517(4)
C18 H18 0.9900
C19 C24 1.384(4)
C19 C20 1.397(4)
C20 N2 1.393(4)
C20 C21 1.395(4)
C21 C22 1.378(4)
C21 H21 0.9400
C22 C23 1.379(4)
C22 H22 0.9400
C23 C24 1.388(4)
C23 Cl1 1.740(3)
C24 H24 0.9400
